data_4302815
loop_
_publ_author_name
'Miao-Tzu Ding'
'Jing-Yun Wu'
'Yen-Hsiang Liu'
'Kuang-Lieh Lu'

_publ_section_title
;
Dissolution/Reorganization toward the Destruction/Construction of Porous
Cobalt(II)- and Nickel(II)-Carboxylate Coordination Polymers
;
_journal_name_full 'Inorganic Chemistry'
_journal_page_first 7457
_journal_page_last 7465
_journal_paper_doi 10.1021/ic900037g
_journal_volume 48
_journal_year 2009
_chemical_formula_sum 'C20 H31 Li2 Ni3 O29.5'
_chemical_formula_weight 933.46
_chemical_name_systematic
;
 ?
;
_space_group_IT_number 12
_symmetry_cell_setting monoclinic
_symmetry_space_group_name_Hall '-C 2y'
_symmetry_space_group_name_H-M 'C 1 2/m 1'
_atom_sites_solution_hydrogens geom
_atom_sites_solution_primary direct
_atom_sites_solution_secondary difmap
_audit_creation_method SHELXL-97
_cell_angle_alpha 90.00
_cell_angle_beta 113.684(10)
_cell_angle_gamma 90.00
_cell_formula_units_Z 2
_cell_length_a 9.540(2)
_cell_length_b 19.812(5)
_cell_length_c 11.151(3)
_cell_measurement_temperature 293(2)
_cell_volume 1930.1(8)
_computing_cell_refinement 'Bruker SAINT'
_computing_data_collection 'Bruker SMART'
_computing_data_reduction 'Bruker SAINT'
_computing_structure_refinement 'SHELXL-97 (Sheldrick, 1997)'
_computing_structure_solution 'SHELXS-97 (Sheldrick, 1990)'
_diffrn_ambient_temperature 293(2)
_diffrn_measured_fraction_theta_full 0.876
_diffrn_measured_fraction_theta_max 0.876
_diffrn_measurement_device_type 'Bruker P4'
_diffrn_measurement_method '\w scans'
_diffrn_radiation_monochromator graphite
_diffrn_radiation_source 'fine-focus sealed tube'
_diffrn_radiation_type MoK\a
_diffrn_radiation_wavelength 0.71073
_diffrn_reflns_av_R_equivalents 0.0669
_diffrn_reflns_av_sigmaI/netI 0.1876
_diffrn_reflns_limit_h_max 11
_diffrn_reflns_limit_h_min -11
_diffrn_reflns_limit_k_max 23
_diffrn_reflns_limit_k_min -23
_diffrn_reflns_limit_l_max 11
_diffrn_reflns_limit_l_min -13
_diffrn_reflns_number 6766
_diffrn_reflns_theta_full 25.03
_diffrn_reflns_theta_max 25.03
_diffrn_reflns_theta_min 2.55
_exptl_absorpt_coefficient_mu 1.546
_exptl_absorpt_correction_type none
_exptl_crystal_colour green
_exptl_crystal_density_diffrn 1.606
_exptl_crystal_density_method 'not measured'
_exptl_crystal_description prism
_exptl_crystal_F_000 954
_exptl_crystal_size_max 0.12
_exptl_crystal_size_mid 0.05
_exptl_crystal_size_min 0.05
_refine_diff_density_max 1.049
_refine_diff_density_min -0.542
_refine_diff_density_rms 0.137
_refine_ls_extinction_method none
_refine_ls_goodness_of_fit_ref 0.959
_refine_ls_hydrogen_treatment constr
_refine_ls_matrix_type full
_refine_ls_number_parameters 130
_refine_ls_number_reflns 1548
_refine_ls_number_restraints 0
_refine_ls_restrained_S_all 0.959
_refine_ls_R_factor_all 0.1117
_refine_ls_R_factor_gt 0.0629
_refine_ls_shift/su_max 0.000
_refine_ls_shift/su_mean 0.000
_refine_ls_structure_factor_coef Fsqd
_refine_ls_weighting_details 'calc w=1/[\s^2^(Fo^2^)+(0.0956P)^2^+0.0000P] where P=(Fo^2^+2Fc^2^)/3'
_refine_ls_weighting_scheme calc
_refine_ls_wR_factor_gt 0.1784
_refine_ls_wR_factor_ref 0.1887
_reflns_number_gt 762
_reflns_number_total 1548
_reflns_threshold_expression >2sigma(I)
_cod_data_source_file ic900037g_si_002_2.cif
_cod_data_source_block cpd6
_cod_depositor_comments
;
The following automatic conversions were performed:
'_symmetry_cell_setting' value 'Monoclinic' changed to 'monoclinic'
according to '/home/saulius/struct/CIF-dictionaries/cif_core.dic'
dictionary named 'cif_core.dic' version 2.4.1 from 2010-06-29.

Automatic conversion script
Id: cif_fix_enum 1527 2010-12-29 10:47:43Z saulius 
;
_cod_original_cell_volume 1930.2(8)
_cod_original_sg_symbol_H-M 'C 2/m'
_cod_original_formula_sum 'C20 H31 Li2 Ni3 O29.50'
_cod_database_code 4302815

loop_
_symmetry_equiv_pos_as_xyz
'x, y, z'
'-x, y, -z'
'x+1/2, y+1/2, z'
'-x+1/2, y+1/2, -z'
'-x, -y, -z'
'x, -y, z'
'-x+1/2, -y+1/2, -z'
'x+1/2, -y+1/2, z'

loop_
_atom_site_label
_atom_site_type_symbol
_atom_site_fract_x
_atom_site_fract_y
_atom_site_fract_z
_atom_site_U_iso_or_equiv
_atom_site_adp_type
_atom_site_occupancy
_atom_site_symmetry_multiplicity
_atom_site_calc_flag
_atom_site_refinement_flags
_atom_site_disorder_assembly
_atom_site_disorder_group
Ni1 Ni 0.5000 1.0000 1.0000 0.0207(7) Uani 1 4 d S . .
Ni2 Ni 0.2500 0.7500 0.5000 0.0237(5) Uani 1 2 d S . .
Li1 Li -0.015(2) 0.0000 0.252(2) 0.029(5) Uani 1 2 d S . .
O1 O 0.6549(6) 0.9274(3) 1.0060(6) 0.0316(16) Uani 1 1 d . . .
O2 O 0.7407(7) 0.8909(3) 1.2095(6) 0.0390(18) Uani 1 1 d . . .
O3 O 0.4503(6) 0.7505(3) 0.6689(5) 0.0267(14) Uani 1 1 d . . .
O4 O 0.4386(6) 0.6531(3) 0.7631(6) 0.0406(18) Uani 1 1 d . . .
O5 O 0.5676(9) 1.0000 1.2007(7) 0.027(2) Uani 1 2 d S . .
H101 H 0.6466 0.9716 1.2385 0.041 Uiso 1 1 d R . .
O6 O 0.3451(6) 0.8152(3) 0.4100(6) 0.0346(16) Uani 1 1 d . . .
H103 H 0.4327 0.8024 0.4057 0.052 Uiso 1 1 d R . .
H104 H 0.2901 0.8307 0.3321 0.052 Uiso 1 1 d R . .
O7 O 0.3353(6) 0.6665(3) 0.4447(5) 0.0308(15) Uani 1 1 d . . .
H105 H 0.3340 0.6276 0.4773 0.046 Uiso 1 1 d R . .
H106 H 0.3260 0.6618 0.3647 0.046 Uiso 1 1 d R . .
C1 C 0.6344(9) 0.7920(4) 0.9273(8) 0.022(2) Uani 1 1 d . . .
H1 H 0.5558 0.8209 0.8776 0.026 Uiso 1 1 calc R . .
C2 C 0.7437(9) 0.8161(4) 1.0480(9) 0.023(2) Uani 1 1 d . . .
C3 C 0.6368(8) 0.7287(4) 0.8790(8) 0.019(2) Uani 1 1 d . . .
C4 C 0.7138(9) 0.8834(4) 1.0916(10) 0.026(2) Uani 1 1 d . . .
C5 C 0.4980(9) 0.7078(4) 0.7632(8) 0.021(2) Uani 1 1 d . . .
O8 O 0.0000 0.0724(6) 0.0000 0.088(4) Uiso 1 2 d S . .
O9 O 0.173(5) 0.0000 0.496(4) 0.058(11) Uiso 0.25 2 d SP . .
O10 O 0.271(3) 0.0000 0.215(3) 0.086(8) Uiso 0.50 2 d SP . .

loop_
_atom_site_aniso_label
_atom_site_aniso_U_11
_atom_site_aniso_U_22
_atom_site_aniso_U_33
_atom_site_aniso_U_23
_atom_site_aniso_U_13
_atom_site_aniso_U_12
Ni1 0.0247(12) 0.0132(11) 0.0170(14) 0.000 0.0009(11) 0.000
Ni2 0.0164(8) 0.0299(9) 0.0184(10) -0.0016(7) 0.0004(8) 0.0010(7)
Li1 0.020(10) 0.007(8) 0.053(15) 0.000 0.008(11) 0.000
O1 0.045(4) 0.015(3) 0.024(4) 0.006(3) 0.002(3) 0.014(3)
O2 0.055(4) 0.030(3) 0.017(4) -0.001(3) -0.001(4) 0.011(3)
O3 0.019(3) 0.035(3) 0.017(3) -0.001(3) -0.003(3) 0.001(3)
O4 0.031(4) 0.029(3) 0.036(4) 0.008(3) -0.013(3) -0.010(3)
O5 0.036(5) 0.027(4) 0.019(5) 0.000 0.011(4) 0.000
O6 0.019(3) 0.048(4) 0.026(4) 0.007(3) -0.002(3) -0.001(3)
O7 0.035(4) 0.031(3) 0.020(4) 0.000(3) 0.005(3) 0.003(3)
C1 0.013(4) 0.026(5) 0.021(5) 0.004(4) 0.001(4) 0.010(4)
C2 0.021(4) 0.021(4) 0.028(5) 0.002(4) 0.010(5) 0.001(4)
C3 0.016(4) 0.015(4) 0.017(5) -0.002(4) -0.002(4) 0.005(3)
C4 0.022(5) 0.026(5) 0.025(6) -0.007(5) 0.005(5) -0.004(4)
C5 0.016(4) 0.021(4) 0.021(5) -0.002(4) 0.002(4) 0.006(4)

loop_
_atom_type_symbol
_atom_type_description
_atom_type_scat_dispersion_real
_atom_type_scat_dispersion_imag
_atom_type_scat_source
C C 0.0033 0.0016 'International Tables Vol C Tables 4.2.6.8 and 6.1.1.4'
H H 0.0000 0.0000 'International Tables Vol C Tables 4.2.6.8 and 6.1.1.4'
Li Li -0.0003 0.0001 'International Tables Vol C Tables 4.2.6.8 and 6.1.1.4'
Ni Ni 0.3393 1.1124 'International Tables Vol C Tables 4.2.6.8 and 6.1.1.4'
O O 0.0106 0.0060 'International Tables Vol C Tables 4.2.6.8 and 6.1.1.4'

loop_
_geom_angle_atom_site_label_1
_geom_angle_atom_site_label_2
_geom_angle_atom_site_label_3
_geom_angle
_geom_angle_site_symmetry_1
_geom_angle_site_symmetry_3
_geom_angle_publ_flag
O1 Ni1 O1 180.000(1) 6_575 2_657 ?
O1 Ni1 O1 90.5(3) 6_575 5_677 ?
O1 Ni1 O1 89.5(3) 2_657 5_677 ?
O1 Ni1 O1 89.5(3) 6_575 . ?
O1 Ni1 O1 90.5(3) 2_657 . ?
O1 Ni1 O1 180.000(2) 5_677 . ?
O1 Ni1 O5 86.7(2) 6_575 5_677 ?
O1 Ni1 O5 93.3(2) 2_657 5_677 ?
O1 Ni1 O5 93.3(2) 5_677 5_677 ?
O1 Ni1 O5 86.7(2) . 5_677 ?
O1 Ni1 O5 93.3(2) 6_575 . ?
O1 Ni1 O5 86.7(2) 2_657 . ?
O1 Ni1 O5 86.7(2) 5_677 . ?
O1 Ni1 O5 93.3(2) . . ?
O5 Ni1 O5 180.000(3) 5_677 . ?
O7 Ni2 O7 180.000(2) . 7_566 ?
O7 Ni2 O6 93.1(2) . . ?
O7 Ni2 O6 86.9(2) 7_566 . ?
O7 Ni2 O6 86.9(2) . 7_566 ?
O7 Ni2 O6 93.1(2) 7_566 7_566 ?
O6 Ni2 O6 180.000(1) . 7_566 ?
O7 Ni2 O3 86.8(2) . . ?
O7 Ni2 O3 93.2(2) 7_566 . ?
O6 Ni2 O3 90.8(2) . . ?
O6 Ni2 O3 89.2(2) 7_566 . ?
O7 Ni2 O3 93.2(2) . 7_566 ?
O7 Ni2 O3 86.8(2) 7_566 7_566 ?
O6 Ni2 O3 89.2(2) . 7_566 ?
O6 Ni2 O3 90.8(2) 7_566 7_566 ?
O3 Ni2 O3 180.000(1) . 7_566 ?
C4 O1 Ni1 127.9(6) . . ?
C5 O3 Ni2 129.5(5) . . ?
C3 C1 C2 124.2(7) . . ?
C1 C2 C3 116.8(7) . 7_667 ?
C1 C2 C4 116.7(7) . . ?
C3 C2 C4 126.2(8) 7_667 . ?
C1 C3 C2 119.0(7) . 7_667 ?
C1 C3 C5 116.5(7) . . ?
C2 C3 C5 123.7(7) 7_667 . ?
O2 C4 O1 124.3(7) . . ?
O2 C4 C2 118.0(8) . . ?
O1 C4 C2 117.6(8) . . ?
O4 C5 O3 124.9(7) . . ?
O4 C5 C3 119.8(8) . . ?
O3 C5 C3 115.3(7) . . ?

loop_
_geom_bond_atom_site_label_1
_geom_bond_atom_site_label_2
_geom_bond_distance
_geom_bond_site_symmetry_2
_geom_bond_publ_flag
Ni1 O1 2.045(5) 6_575 ?
Ni1 O1 2.045(5) 2_657 ?
Ni1 O1 2.045(5) 5_677 ?
Ni1 O1 2.045(5) . ?
Ni1 O5 2.065(7) 5_677 ?
Ni1 O5 2.065(7) . ?
Ni2 O7 2.046(5) . ?
Ni2 O7 2.046(5) 7_566 ?
Ni2 O6 2.057(6) . ?
Ni2 O6 2.057(6) 7_566 ?
Ni2 O3 2.075(5) . ?
Ni2 O3 2.075(5) 7_566 ?
Li1 O9 2.59(5) . ?
O1 C4 1.248(9) . ?
O2 C4 1.243(10) . ?
O3 C5 1.282(9) . ?
O4 C5 1.223(9) . ?
C1 C3 1.368(11) . ?
C1 C2 1.414(11) . ?
C2 C3 1.416(10) 7_667 ?
C2 C4 1.485(11) . ?
C3 C2 1.416(10) 7_667 ?
C3 C5 1.489(11) . ?
